data_7003405
loop_
_publ_author_name
'Zell, Thomas'
'Shi, Weifeng'
'Langer, Robert'
'Ponikiewski, Lukasz'
'Rothenberger, Alexander'

_publ_section_title
;
 Reactivity of a heterocyclic As--Se compound with metal salts:
 syntheses and structures of the first copper complexes and of new
 alkali metal salts containing As--Se anions
;
_journal_issue 7
_journal_name_full 'Dalton Transactions'
_journal_page_first 932
_journal_page_last 937
_journal_paper_doi 10.1039/b715947a
_journal_year 2008
_chemical_formula_sum 'C108 H104 As4 Cu4 O3 P4 Se4'
_chemical_formula_weight 2443.47
_chemical_name_systematic
;
?
;
_space_group_IT_number 13
_symmetry_cell_setting monoclinic
_symmetry_space_group_name_Hall '-P 2yac'
_symmetry_space_group_name_H-M 'P 1 2/n 1'
_atom_sites_solution_hydrogens geom
_atom_sites_solution_primary direct
_atom_sites_solution_secondary difmap
_audit_creation_method SHELXL-97
_cell_angle_alpha 90.00
_cell_angle_beta 105.85(3)
_cell_angle_gamma 90.00
_cell_formula_units_Z 4
_cell_length_a 24.736(5)
_cell_length_b 15.659(3)
_cell_length_c 26.355(5)
_cell_measurement_reflns_used 2591
_cell_measurement_temperature 150(2)
_cell_measurement_theta_max 27.14
_cell_measurement_theta_min 1.4
_cell_volume 9820(4)
_computing_cell_refinement 'stoe x-area'
_computing_data_collection 'stoe x-area'
_computing_data_reduction 'stoe x-area'
_computing_molecular_graphics 'SHELXL-97 (Sheldrick, 1997)'
_computing_publication_material 'SHELXL-97 (Sheldrick, 1997)'
_computing_structure_refinement 'SHELXL-97 (Sheldrick, 1997)'
_computing_structure_solution 'SHELXS-97 (Sheldrick, 1990)'
_diffrn_ambient_temperature 150(2)
_diffrn_detector_area_resol_mean 6.67
_diffrn_measured_fraction_theta_full 0.998
_diffrn_measured_fraction_theta_max 0.998
_diffrn_measurement_device_type 'stoe ipds 2'
_diffrn_measurement_method rotation
_diffrn_radiation_monochromator graphite
_diffrn_radiation_source 'fine-focus sealed tube'
_diffrn_radiation_type MoK\a
_diffrn_radiation_wavelength 0.71073
_diffrn_reflns_av_R_equivalents 0.2432
_diffrn_reflns_av_sigmaI/netI 0.2910
_diffrn_reflns_limit_h_max 29
_diffrn_reflns_limit_h_min -29
_diffrn_reflns_limit_k_max 18
_diffrn_reflns_limit_k_min -18
_diffrn_reflns_limit_l_max 31
_diffrn_reflns_limit_l_min -30
_diffrn_reflns_number 53681
_diffrn_reflns_theta_full 25.00
_diffrn_reflns_theta_max 25.00
_diffrn_reflns_theta_min 1.30
_exptl_absorpt_coefficient_mu 3.792
_exptl_absorpt_correction_type none
_exptl_crystal_colour orange
_exptl_crystal_density_diffrn 1.653
_exptl_crystal_density_method 'not measured'
_exptl_crystal_description block
_exptl_crystal_F_000 4880
_exptl_crystal_size_max 0.10
_exptl_crystal_size_mid 0.10
_exptl_crystal_size_min 0.10
_refine_diff_density_max 0.895
_refine_diff_density_min -0.791
_refine_diff_density_rms 0.156
_refine_ls_extinction_method none
_refine_ls_goodness_of_fit_ref 0.950
_refine_ls_hydrogen_treatment constr
_refine_ls_matrix_type full
_refine_ls_number_parameters 857
_refine_ls_number_reflns 17285
_refine_ls_number_restraints 15
_refine_ls_restrained_S_all 0.950
_refine_ls_R_factor_all 0.2359
_refine_ls_R_factor_gt 0.1077
_refine_ls_shift/su_max 0.000
_refine_ls_shift/su_mean 0.000
_refine_ls_structure_factor_coef Fsqd
_refine_ls_weighting_details 'calc w=1/[\s^2^(Fo^2^)+(0.0392P)^2^+0.0000P] where P=(Fo^2^+2Fc^2^)/3'
_refine_ls_weighting_scheme calc
_refine_ls_wR_factor_gt 0.1682
_refine_ls_wR_factor_ref 0.2131
_reflns_number_gt 6831
_reflns_number_total 17285
_reflns_threshold_expression >2sigma(I)
_cod_data_source_file b715947a.txt
_cod_data_source_block 2
_cod_original_cell_volume 9820(3)
_cod_original_sg_symbol_H-M P2/n
_cod_database_code 7003405

loop_
_symmetry_equiv_pos_as_xyz
'x, y, z'
'-x+1/2, y, -z+1/2'
'-x, -y, -z'
'x-1/2, -y, z-1/2'

loop_
_atom_site_label
_atom_site_type_symbol
_atom_site_fract_x
_atom_site_fract_y
_atom_site_fract_z
_atom_site_U_iso_or_equiv
_atom_site_adp_type
_atom_site_occupancy
_atom_site_symmetry_multiplicity
_atom_site_calc_flag
_atom_site_refinement_flags
_atom_site_disorder_assembly
_atom_site_disorder_group
As1 As 0.38036(8) -0.06519(12) 0.40997(7) 0.0369(5) Uani 1 1 d . . .
As2 As 0.44302(8) 0.05716(11) 0.43675(7) 0.0342(5) Uani 1 1 d . . .
As3 As 0.49996(8) 0.38655(11) 0.03970(7) 0.0328(4) Uani 1 1 d . . .
As4 As 0.57596(9) 0.41773(12) 0.12009(8) 0.0406(5) Uani 1 1 d . . .
Se1 Se 0.41633(8) -0.14123(12) 0.48930(8) 0.0372(5) Uani 1 1 d . . .
Se2 Se 0.42299(8) 0.10632(11) 0.51411(7) 0.0352(4) Uani 1 1 d . . .
Se3 Se 0.42694(8) 0.47403(11) 0.05143(8) 0.0348(5) Uani 1 1 d . . .
Se4 Se 0.57821(8) 0.56582(12) 0.10335(8) 0.0409(5) Uani 1 1 d . . .
Cu1 Cu 0.49154(10) -0.18252(14) 0.45398(9) 0.0377(6) Uani 1 1 d . . .
Cu2 Cu 0.54195(10) 0.02862(14) 0.44436(9) 0.0380(6) Uani 1 1 d . . .
Cu3 Cu 0.37482(9) 0.47021(14) -0.03820(9) 0.0396(6) Uani 1 1 d . . .
Cu4 Cu 0.51816(9) 0.39843(13) -0.04809(9) 0.0338(5) Uani 1 1 d . . .
P1 P 0.4934(2) -0.2961(3) 0.4040(2) 0.0357(12) Uani 1 1 d . . .
P2 P 0.5644(2) 0.0566(3) 0.36918(19) 0.0367(12) Uani 1 1 d . . .
P3 P 0.2826(2) 0.4785(3) -0.0515(2) 0.0416(13) Uani 1 1 d . . .
P4 P 0.5495(2) 0.2750(3) -0.07228(19) 0.0340(12) Uani 1 1 d . . .
C1 C 0.4276(4) -0.3488(6) 0.3664(4) 0.030(4) Uani 1 1 d G . .
C2 C 0.3771(5) -0.3063(5) 0.3612(5) 0.041(5) Uani 1 1 d G . .
H2A H 0.3770 -0.2506 0.3755 0.050 Uiso 1 1 calc R . .
C3 C 0.3267(4) -0.3454(7) 0.3352(5) 0.051(5) Uani 1 1 d G . .
H3A H 0.2921 -0.3164 0.3316 0.062 Uiso 1 1 calc R . .
C4 C 0.3268(4) -0.4269(7) 0.3144(4) 0.052(6) Uani 1 1 d G . .
H4A H 0.2924 -0.4536 0.2966 0.062 Uiso 1 1 calc R . .
C5 C 0.3774(5) -0.4694(6) 0.3196(4) 0.039(5) Uani 1 1 d G . .
H5A H 0.3775 -0.5251 0.3053 0.047 Uiso 1 1 calc R . .
C6 C 0.4278(4) -0.4303(7) 0.3456(4) 0.046(5) Uani 1 1 d G . .
H6A H 0.4624 -0.4594 0.3491 0.055 Uiso 1 1 calc R . .
C7 C 0.5329(5) -0.2814(7) 0.3548(4) 0.028(4) Uani 1 1 d G . .
C8 C 0.5881(5) -0.2532(8) 0.3729(3) 0.048(5) Uani 1 1 d G . .
H8A H 0.6053 -0.2485 0.4097 0.057 Uiso 1 1 calc R . .
C9 C 0.6181(4) -0.2319(8) 0.3371(5) 0.052(6) Uani 1 1 d G . .
H9A H 0.6558 -0.2127 0.3495 0.063 Uiso 1 1 calc R . .
C10 C 0.5929(5) -0.2388(8) 0.2833(5) 0.055(6) Uani 1 1 d G . .
H10A H 0.6134 -0.2243 0.2589 0.066 Uiso 1 1 calc R . .
C11 C 0.5377(5) -0.2670(8) 0.2652(3) 0.040(5) Uani 1 1 d G . .
H11A H 0.5205 -0.2717 0.2283 0.048 Uiso 1 1 calc R . .
C12 C 0.5077(4) -0.2883(7) 0.3009(4) 0.042(5) Uani 1 1 d G . .
H12A H 0.4699 -0.3075 0.2885 0.051 Uiso 1 1 calc R . .
C13 C 0.5333(5) -0.3793(6) 0.4468(4) 0.036(4) Uani 1 1 d G . .
C14 C 0.5643(5) -0.4418(8) 0.4299(4) 0.044(5) Uani 1 1 d G . .
H14A H 0.5658 -0.4426 0.3942 0.053 Uiso 1 1 calc R . .
C15 C 0.5932(5) -0.5031(7) 0.4651(6) 0.062(7) Uani 1 1 d G . .
H15A H 0.6144 -0.5459 0.4535 0.075 Uiso 1 1 calc R . .
C16 C 0.5910(5) -0.5020(7) 0.5172(5) 0.054(6) Uani 1 1 d G . .
H16A H 0.6107 -0.5439 0.5413 0.065 Uiso 1 1 calc R . .
C17 C 0.5600(5) -0.4395(8) 0.5341(4) 0.045(5) Uani 1 1 d G . .
H17A H 0.5585 -0.4387 0.5698 0.054 Uiso 1 1 calc R . .
C18 C 0.5311(5) -0.3781(6) 0.4989(4) 0.038(5) Uani 1 1 d G . .
H18A H 0.5099 -0.3354 0.5105 0.046 Uiso 1 1 calc R . .
C19 C 0.5763(6) 0.1716(6) 0.3615(6) 0.049(5) Uani 1 1 d G . .
C20 C 0.5410(5) 0.2272(8) 0.3785(5) 0.052(6) Uani 1 1 d G . .
H20A H 0.5130 0.2053 0.3934 0.063 Uiso 1 1 calc R . .
C21 C 0.5468(6) 0.3149(7) 0.3736(6) 0.055(6) Uani 1 1 d G . .
H21A H 0.5227 0.3529 0.3852 0.066 Uiso 1 1 calc R . .
C22 C 0.5878(7) 0.3470(6) 0.3518(6) 0.064(7) Uani 1 1 d G . .
H22A H 0.5918 0.4069 0.3485 0.077 Uiso 1 1 calc R . .
C23 C 0.6231(6) 0.2914(9) 0.3349(6) 0.070(7) Uani 1 1 d G . .
H23A H 0.6511 0.3133 0.3200 0.084 Uiso 1 1 calc R . .
C24 C 0.6173(6) 0.2037(9) 0.3397(6) 0.054(6) Uani 1 1 d G . .
H24A H 0.6414 0.1657 0.3281 0.065 Uiso 1 1 calc R . .
C25 C 0.6304(4) 0.0102(7) 0.3633(5) 0.035(5) Uani 1 1 d G . .
C26 C 0.6744(5) 0.0042(9) 0.4091(4) 0.054(6) Uani 1 1 d G . .
H26A H 0.6691 0.0216 0.4419 0.065 Uiso 1 1 calc R . .
C27 C 0.7263(5) -0.0272(9) 0.4067(5) 0.071(7) Uani 1 1 d G . .
H27A H 0.7564 -0.0313 0.4380 0.085 Uiso 1 1 calc R . .
C28 C 0.7340(4) -0.0526(8) 0.3587(6) 0.067(8) Uani 1 1 d G . .
H28A H 0.7695 -0.0740 0.3571 0.080 Uiso 1 1 calc R . .
C29 C 0.6900(6) -0.0466(8) 0.3129(5) 0.057(6) Uani 1 1 d G . .
H29A H 0.6953 -0.0640 0.2801 0.068 Uiso 1 1 calc R . .
C30 C 0.6381(5) -0.0152(8) 0.3153(4) 0.036(5) Uani 1 1 d G . .
H30A H 0.6080 -0.0111 0.2840 0.043 Uiso 1 1 calc R . .
C31 C 0.5138(4) 0.0274(7) 0.3070(4) 0.035(4) Uani 1 1 d G . .
C32 C 0.4975(5) 0.0839(6) 0.2649(5) 0.047(5) Uani 1 1 d G . .
H32A H 0.5149 0.1383 0.2668 0.057 Uiso 1 1 calc R . .
C33 C 0.4558(6) 0.0607(8) 0.2200(4) 0.061(6) Uani 1 1 d G . .
H33A H 0.4446 0.0994 0.1912 0.073 Uiso 1 1 calc R . .
C34 C 0.4303(5) -0.0189(9) 0.2171(4) 0.057(6) Uani 1 1 d G . .
H34A H 0.4018 -0.0347 0.1864 0.069 Uiso 1 1 calc R . .
C35 C 0.4466(5) -0.0754(7) 0.2592(5) 0.046(5) Uani 1 1 d G . .
H35A H 0.4292 -0.1299 0.2573 0.055 Uiso 1 1 calc R . .
C36 C 0.4883(5) -0.0523(7) 0.3041(4) 0.044(5) Uani 1 1 d G . .
H36A H 0.4995 -0.0909 0.3329 0.053 Uiso 1 1 calc R . .
C37 C 0.4054(6) 0.1419(6) 0.3832(4) 0.042(5) Uani 1 1 d G . .
C38 C 0.3947(6) 0.1207(6) 0.3301(5) 0.042(5) Uani 1 1 d G . .
H38A H 0.4016 0.0643 0.3202 0.050 Uiso 1 1 calc R . .
C39 C 0.3738(6) 0.1820(7) 0.2916(4) 0.061(7) Uani 1 1 d G . .
H39A H 0.3664 0.1675 0.2554 0.074 Uiso 1 1 calc R . .
C40 C 0.3636(7) 0.2645(7) 0.3062(4) 0.065(7) Uani 1 1 d G . .
H40A H 0.3494 0.3064 0.2799 0.078 Uiso 1 1 calc R . .
C41 C 0.3744(6) 0.2857(6) 0.3592(5) 0.061(7) Uani 1 1 d G . .
H41A H 0.3675 0.3421 0.3692 0.074 Uiso 1 1 calc R . .
C42 C 0.3953(6) 0.2244(7) 0.3977(4) 0.060(6) Uani 1 1 d G . .
H42A H 0.4026 0.2389 0.4340 0.072 Uiso 1 1 calc R . .
C43 C 0.3076(4) -0.0261(8) 0.4199(5) 0.050(6) Uani 1 1 d G . .
C44 C 0.2781(5) 0.0390(7) 0.3884(5) 0.053(6) Uani 1 1 d G . .
H44A H 0.2955 0.0710 0.3665 0.064 Uiso 1 1 calc R . .
C45 C 0.2232(5) 0.0572(8) 0.3888(5) 0.067(7) Uani 1 1 d G . .
H45A H 0.2031 0.1017 0.3672 0.080 Uiso 1 1 calc R . .
C46 C 0.1978(4) 0.0104(9) 0.4207(6) 0.064(7) Uani 1 1 d G . .
H46A H 0.1603 0.0228 0.4210 0.077 Uiso 1 1 calc R . .
C47 C 0.2273(5) -0.0547(8) 0.4523(5) 0.058(6) Uani 1 1 d G . .
H47A H 0.2100 -0.0867 0.4742 0.070 Uiso 1 1 calc R . .
C48 C 0.2822(5) -0.0729(7) 0.4519(5) 0.044(5) Uani 1 1 d G . .
H48A H 0.3024 -0.1174 0.4735 0.052 Uiso 1 1 calc R . .
C49 C 0.2599(5) 0.3775(7) -0.0282(5) 0.037(5) Uani 1 1 d G . .
C50 C 0.2867(5) 0.3041(9) -0.0384(6) 0.058(6) Uani 1 1 d G . .
H50A H 0.3164 0.3083 -0.0547 0.070 Uiso 1 1 calc R . .
C51 C 0.2701(7) 0.2246(7) -0.0246(7) 0.100(10) Uani 1 1 d G . .
H51A H 0.2885 0.1744 -0.0316 0.120 Uiso 1 1 calc R . .
C52 C 0.2267(7) 0.2185(7) -0.0007(6) 0.055(6) Uani 1 1 d G . .
H52A H 0.2153 0.1641 0.0087 0.066 Uiso 1 1 calc R . .
C53 C 0.1998(5) 0.2919(9) 0.0095(5) 0.063(7) Uani 1 1 d G . .
H53A H 0.1701 0.2877 0.0258 0.076 Uiso 1 1 calc R . .
C54 C 0.2164(5) 0.3714(7) -0.0043(5) 0.038(5) Uani 1 1 d G . .
H54A H 0.1981 0.4216 0.0027 0.046 Uiso 1 1 calc R . .
C55 C 0.2365(5) 0.4909(9) -0.1185(4) 0.046(5) Uani 1 1 d G . .
C56 C 0.1870(6) 0.4443(8) -0.1357(5) 0.047(5) Uani 1 1 d G . .
H56A H 0.1772 0.4037 -0.1129 0.056 Uiso 1 1 calc R . .
C57 C 0.1520(5) 0.4571(9) -0.1862(6) 0.066(7) Uani 1 1 d G . .
H57A H 0.1182 0.4252 -0.1979 0.080 Uiso 1 1 calc R . .
C58 C 0.1664(7) 0.5164(11) -0.2195(4) 0.088(10) Uani 1 1 d G . .
H58A H 0.1425 0.5251 -0.2540 0.105 Uiso 1 1 calc R . .
C59 C 0.2159(7) 0.5630(9) -0.2022(5) 0.074(8) Uani 1 1 d G . .
H59A H 0.2258 0.6036 -0.2250 0.088 Uiso 1 1 calc R . .
C60 C 0.2509(5) 0.5503(9) -0.1517(6) 0.058(6) Uani 1 1 d G . .
H60A H 0.2847 0.5821 -0.1400 0.070 Uiso 1 1 calc R . .
C61 C 0.2570(5) 0.5622(7) -0.0144(5) 0.047(5) Uani 1 1 d G . .
C62 C 0.2787(5) 0.5654(7) 0.0401(5) 0.043(5) Uani 1 1 d G . .
H62A H 0.3063 0.5252 0.0575 0.052 Uiso 1 1 calc R . .
C63 C 0.2601(6) 0.6275(8) 0.0691(4) 0.053(6) Uani 1 1 d G . .
H63A H 0.2749 0.6296 0.1063 0.064 Uiso 1 1 calc R . .
C64 C 0.2197(6) 0.6863(7) 0.0436(6) 0.061(6) Uani 1 1 d G . .
H64A H 0.2070 0.7287 0.0634 0.073 Uiso 1 1 calc R . .
C65 C 0.1979(5) 0.6831(7) -0.0109(6) 0.060(6) Uani 1 1 d G . .
H65A H 0.1703 0.7233 -0.0284 0.072 Uiso 1 1 calc R . .
C66 C 0.2166(5) 0.6211(9) -0.0399(4) 0.046(5) Uani 1 1 d G . .
H66A H 0.2017 0.6189 -0.0772 0.055 Uiso 1 1 calc R . .
C67 C 0.5970(5) 0.2113(7) -0.0191(4) 0.038(5) Uani 1 1 d G . .
C68 C 0.6401(6) 0.2577(6) 0.0144(6) 0.051(6) Uani 1 1 d G . .
H68A H 0.6450 0.3164 0.0076 0.061 Uiso 1 1 calc R . .
C69 C 0.6761(5) 0.2183(9) 0.0579(5) 0.076(8) Uani 1 1 d G . .
H69A H 0.7056 0.2501 0.0808 0.092 Uiso 1 1 calc R . .
C70 C 0.6690(6) 0.1325(10) 0.0680(5) 0.064(7) Uani 1 1 d G . .
H70A H 0.6937 0.1056 0.0977 0.077 Uiso 1 1 calc R . .
C71 C 0.6259(6) 0.0861(6) 0.0345(6) 0.057(6) Uani 1 1 d G . .
H71A H 0.6211 0.0274 0.0413 0.068 Uiso 1 1 calc R . .
C72 C 0.5899(5) 0.1255(7) -0.0091(5) 0.046(5) Uani 1 1 d G . .
H72A H 0.5604 0.0937 -0.0320 0.055 Uiso 1 1 calc R . .
C73 C 0.4931(4) 0.1989(7) -0.1015(5) 0.043(5) Uani 1 1 d GU . .
C74 C 0.4475(5) 0.1988(7) -0.0802(4) 0.051(5) Uani 1 1 d GU . .
H74A H 0.4468 0.2368 -0.0523 0.062 Uiso 1 1 calc R . .
C75 C 0.4030(4) 0.1430(8) -0.0998(5) 0.050(5) Uani 1 1 d GU . .
H75A H 0.3718 0.1429 -0.0852 0.060 Uiso 1 1 calc R . .
C76 C 0.4040(5) 0.0874(7) -0.1406(5) 0.060(6) Uani 1 1 d GU . .
H76A H 0.3735 0.0493 -0.1539 0.072 Uiso 1 1 calc R . .
C77 C 0.4495(5) 0.0875(7) -0.1619(4) 0.048(5) Uani 1 1 d GU . .
H77A H 0.4502 0.0495 -0.1898 0.057 Uiso 1 1 calc R . .
C78 C 0.4941(4) 0.1433(8) -0.1424(5) 0.052(5) Uani 1 1 d GU . .
H78A H 0.5252 0.1434 -0.1569 0.062 Uiso 1 1 calc R . .
C79 C 0.5916(5) 0.2801(8) -0.1202(4) 0.034(4) Uani 1 1 d G . .
C80 C 0.6283(5) 0.2148(6) -0.1243(4) 0.039(5) Uani 1 1 d G . .
H80A H 0.6325 0.1665 -0.1018 0.047 Uiso 1 1 calc R . .
C81 C 0.6588(5) 0.2203(7) -0.1613(5) 0.040(5) Uani 1 1 d G . .
H81A H 0.6839 0.1757 -0.1641 0.048 Uiso 1 1 calc R . .
C82 C 0.6527(5) 0.2910(8) -0.1943(4) 0.053(6) Uani 1 1 d G . .
H82A H 0.6736 0.2947 -0.2195 0.063 Uiso 1 1 calc R . .
C83 C 0.6160(5) 0.3562(7) -0.1902(5) 0.050(5) Uani 1 1 d G . .
H83A H 0.6118 0.4046 -0.2127 0.060 Uiso 1 1 calc R . .
C84 C 0.5855(5) 0.3508(7) -0.1532(5) 0.043(5) Uani 1 1 d G . .
H84A H 0.5604 0.3954 -0.1504 0.052 Uiso 1 1 calc R . .
C85 C 0.4766(5) 0.2720(5) 0.0585(5) 0.033(4) Uani 1 1 d G . .
C86 C 0.4210(5) 0.2531(7) 0.0561(6) 0.057(6) Uani 1 1 d G . .
H86A H 0.3933 0.2966 0.0476 0.068 Uiso 1 1 calc R . .
C87 C 0.4061(4) 0.1705(8) 0.0661(6) 0.069(7) Uani 1 1 d G . .
H87A H 0.3681 0.1576 0.0644 0.082 Uiso 1 1 calc R . .
C88 C 0.4467(6) 0.1068(6) 0.0785(5) 0.057(6) Uani 1 1 d G . .
H88A H 0.4365 0.0504 0.0853 0.068 Uiso 1 1 calc R . .
C89 C 0.5023(5) 0.1257(6) 0.0809(5) 0.045(5) Uani 1 1 d G . .
H89A H 0.5300 0.0822 0.0894 0.054 Uiso 1 1 calc R . .
C90 C 0.5172(4) 0.2083(7) 0.0709(5) 0.041(5) Uani 1 1 d G . .
H90A H 0.5552 0.2212 0.0725 0.050 Uiso 1 1 calc R . .
C91 C 0.5326(5) 0.4148(7) 0.1737(4) 0.042(5) Uani 1 1 d G . .
C92 C 0.5226(6) 0.4880(6) 0.1996(5) 0.045(5) Uani 1 1 d G . .
H92A H 0.5349 0.5420 0.1907 0.055 Uiso 1 1 calc R . .
C93 C 0.4944(6) 0.4821(8) 0.2384(5) 0.064(7) Uani 1 1 d G . .
H93A H 0.4875 0.5321 0.2561 0.077 Uiso 1 1 calc R . .
C94 C 0.4764(6) 0.4031(10) 0.2515(5) 0.071(7) Uani 1 1 d G . .
H94A H 0.4571 0.3991 0.2780 0.085 Uiso 1 1 calc R . .
C95 C 0.4865(6) 0.3299(7) 0.2256(5) 0.058(6) Uani 1 1 d G . .
H95A H 0.4741 0.2759 0.2345 0.069 Uiso 1 1 calc R . .
C96 C 0.5146(6) 0.3358(6) 0.1867(5) 0.056(6) Uani 1 1 d G . .
H96A H 0.5215 0.2858 0.1691 0.068 Uiso 1 1 calc R . .
O1 O 0.2500 0.200(2) 0.7500 0.138(12) Uiso 1 2 d S . .
C97 C 0.2783(18) 0.246(2) 0.7943(16) 0.148(14) Uiso 1 1 d . . .
H97A H 0.3182 0.2284 0.8063 0.178 Uiso 1 1 calc R . .
H97B H 0.2607 0.2374 0.8235 0.178 Uiso 1 1 calc R . .
C98 C 0.2729(12) 0.3341(17) 0.7762(10) 0.093(9) Uiso 1 1 d . . .
H98A H 0.3089 0.3549 0.7711 0.112 Uiso 1 1 calc R . .
H98B H 0.2622 0.3714 0.8022 0.112 Uiso 1 1 calc R . .
O2 O 0.7500 0.1914(13) 0.7500 0.065(6) Uiso 1 2 d S . .
C99 C 0.7056(10) 0.1361(13) 0.7195(9) 0.061(6) Uiso 1 1 d . . .
H99A H 0.7044 0.1383 0.6816 0.073 Uiso 1 1 calc R . .
H99B H 0.6687 0.1547 0.7233 0.073 Uiso 1 1 calc R . .
C100 C 0.7190(9) 0.0445(14) 0.7410(10) 0.075(7) Uiso 1 1 d . . .
H10C H 0.7025 0.0332 0.7706 0.090 Uiso 1 1 calc R . .
H10D H 0.7049 0.0014 0.7130 0.090 Uiso 1 1 calc R . .
O3 O 0.2735(13) 0.2869(19) 0.1657(12) 0.192(12) Uiso 1 1 d D . .
C101 C 0.3291(14) 0.2904(19) 0.1507(14) 0.120(11) Uiso 1 1 d D . .
H10E H 0.3605 0.2669 0.1790 0.144 Uiso 1 1 calc R . .
H10F H 0.3265 0.2593 0.1174 0.144 Uiso 1 1 calc R . .
C102 C 0.3351(16) 0.380(2) 0.1445(17) 0.166(16) Uiso 1 1 d D . .
H10G H 0.3753 0.3955 0.1511 0.199 Uiso 1 1 calc R . .
H10H H 0.3150 0.3981 0.1081 0.199 Uiso 1 1 calc R . .
C103 C 0.3126(16) 0.4206(19) 0.1802(15) 0.150(14) Uiso 1 1 d D . .
H10I H 0.3045 0.4811 0.1700 0.180 Uiso 1 1 calc R . .
H10J H 0.3396 0.4191 0.2157 0.180 Uiso 1 1 calc R . .
C104 C 0.2626(13) 0.3784(18) 0.1812(12) 0.105(10) Uiso 1 1 d D . .
H10K H 0.2297 0.4036 0.1555 0.127 Uiso 1 1 calc R . .
H10L H 0.2566 0.3802 0.2168 0.127 Uiso 1 1 calc R . .

loop_
_atom_site_aniso_label
_atom_site_aniso_U_11
_atom_site_aniso_U_22
_atom_site_aniso_U_33
_atom_site_aniso_U_23
_atom_site_aniso_U_13
_atom_site_aniso_U_12
As1 0.0369(11) 0.0389(10) 0.0331(11) -0.0054(9) 0.0067(9) 0.0023(9)
As2 0.0333(11) 0.0325(10) 0.0368(11) -0.0016(9) 0.0097(9) 0.0006(9)
As3 0.0296(11) 0.0328(10) 0.0371(11) -0.0031(9) 0.0109(9) -0.0003(9)
As4 0.0368(12) 0.0390(11) 0.0444(12) -0.0019(9) 0.0083(10) 0.0061(9)
Se1 0.0368(12) 0.0364(10) 0.0386(11) -0.0042(9) 0.0106(9) -0.0049(9)
Se2 0.0344(11) 0.0360(10) 0.0355(11) -0.0028(9) 0.0100(9) -0.0006(9)
Se3 0.0318(11) 0.0347(10) 0.0413(11) -0.0027(9) 0.0159(9) 0.0003(9)
Se4 0.0348(11) 0.0416(11) 0.0462(12) -0.0044(9) 0.0106(9) -0.0014(9)
Cu1 0.0406(14) 0.0344(12) 0.0374(14) -0.0057(10) 0.0096(12) -0.0023(11)
Cu2 0.0413(14) 0.0400(13) 0.0343(13) -0.0009(11) 0.0127(11) 0.0016(11)
Cu3 0.0286(13) 0.0405(13) 0.0504(15) 0.0003(11) 0.0118(11) 0.0018(11)
Cu4 0.0304(13) 0.0315(12) 0.0409(13) -0.0013(10) 0.0124(11) 0.0034(10)
P1 0.036(3) 0.035(3) 0.037(3) -0.001(2) 0.011(2) 0.005(2)
P2 0.038(3) 0.039(3) 0.033(3) 0.001(2) 0.011(2) -0.007(2)
P3 0.028(3) 0.046(3) 0.051(3) -0.002(3) 0.010(3) 0.000(2)
P4 0.032(3) 0.035(3) 0.036(3) 0.001(2) 0.011(2) 0.005(2)
C1 0.046(12) 0.022(9) 0.027(10) 0.005(7) 0.019(9) -0.007(8)
C2 0.043(13) 0.032(10) 0.047(12) 0.002(9) 0.011(10) -0.014(9)
C3 0.033(12) 0.062(14) 0.055(14) -0.006(11) 0.005(11) -0.008(10)
C4 0.083(17) 0.035(11) 0.030(11) 0.025(9) 0.005(11) -0.020(11)
C5 0.050(12) 0.038(10) 0.018(9) -0.015(8) -0.012(9) -0.005(10)
C6 0.070(15) 0.049(12) 0.016(9) -0.010(9) 0.008(10) -0.027(11)
C7 0.052(12) 0.020(8) 0.007(8) -0.001(7) 0.001(8) 0.012(8)
C8 0.036(12) 0.068(14) 0.032(12) -0.015(10) -0.004(10) -0.021(11)
C9 0.070(17) 0.047(12) 0.047(14) 0.000(10) 0.028(13) 0.012(11)
C10 0.072(17) 0.039(12) 0.070(17) 0.021(11) 0.046(14) -0.005(11)
C11 0.034(12) 0.041(11) 0.041(12) 0.000(9) 0.002(10) -0.008(9)
C12 0.046(13) 0.038(11) 0.046(13) 0.020(9) 0.018(11) 0.004(9)
C13 0.027(10) 0.032(10) 0.042(12) -0.009(9) 0.000(9) -0.003(8)
C14 0.037(11) 0.039(11) 0.050(12) 0.005(10) 0.001(10) 0.002(9)
C15 0.032(12) 0.068(15) 0.078(18) -0.008(13) -0.001(12) -0.009(11)
C16 0.046(13) 0.022(10) 0.082(18) -0.001(10) -0.002(13) 0.011(9)
C17 0.066(14) 0.037(11) 0.025(10) -0.001(9) 0.000(10) -0.015(10)
C18 0.034(11) 0.049(11) 0.020(10) 0.006(8) -0.011(8) -0.005(9)
C19 0.048(14) 0.054(13) 0.050(13) -0.007(10) 0.023(11) -0.004(11)
C20 0.065(16) 0.049(12) 0.041(13) 0.025(10) 0.010(12) 0.004(11)
C21 0.071(17) 0.037(12) 0.057(15) 0.007(11) 0.016(13) -0.001(11)
C22 0.082(19) 0.052(14) 0.052(15) 0.010(12) 0.008(14) -0.021(13)
C23 0.067(18) 0.059(15) 0.078(18) -0.012(13) 0.010(15) -0.018(13)
C24 0.049(14) 0.065(15) 0.050(14) -0.011(11) 0.017(11) -0.014(11)
C25 0.030(11) 0.023(9) 0.054(13) -0.014(9) 0.013(10) -0.014(8)
C26 0.038(13) 0.058(13) 0.065(16) 0.011(11) 0.013(12) -0.011(11)
C27 0.049(14) 0.12(2) 0.040(14) 0.009(14) 0.010(12) 0.027(15)
C28 0.063(16) 0.036(12) 0.13(2) 0.021(13) 0.076(17) 0.012(11)
C29 0.064(15) 0.069(15) 0.035(12) -0.005(11) 0.011(11) -0.016(13)
C30 0.051(13) 0.036(10) 0.031(11) 0.004(8) 0.030(10) 0.005(9)
C31 0.031(10) 0.033(10) 0.041(12) -0.014(9) 0.008(9) -0.017(9)
C32 0.069(15) 0.056(13) 0.027(11) 0.008(9) 0.028(11) -0.013(11)
C33 0.072(17) 0.069(15) 0.047(14) -0.002(12) 0.022(13) 0.001(13)
C34 0.047(13) 0.084(17) 0.041(13) -0.036(12) 0.012(11) -0.002(13)
C35 0.054(14) 0.029(10) 0.062(14) -0.004(10) 0.028(12) -0.002(10)
C36 0.024(10) 0.070(14) 0.037(11) -0.013(10) 0.006(9) 0.001(10)
C37 0.063(14) 0.032(10) 0.033(11) 0.002(8) 0.017(10) 0.018(10)
C38 0.059(14) 0.032(10) 0.036(11) -0.006(9) 0.015(10) 0.015(9)
C39 0.092(19) 0.028(11) 0.059(15) 0.006(10) 0.011(14) 0.016(11)
C40 0.089(19) 0.038(12) 0.057(16) 0.002(11) 0.003(14) 0.003(12)
C41 0.080(18) 0.054(13) 0.041(13) 0.013(11) 0.001(12) 0.032(12)
C42 0.067(16) 0.040(12) 0.067(16) 0.025(11) 0.009(13) 0.003(11)
C43 0.063(14) 0.041(11) 0.047(13) -0.035(10) 0.018(11) 0.007(11)
C44 0.035(12) 0.040(12) 0.070(15) -0.005(11) -0.012(11) 0.007(10)
C45 0.076(18) 0.058(14) 0.063(16) -0.003(12) 0.013(14) 0.032(13)
C46 0.055(15) 0.063(15) 0.072(17) 0.015(13) 0.012(13) -0.021(13)
C47 0.033(12) 0.082(16) 0.066(15) -0.003(13) 0.025(11) -0.018(12)
C48 0.059(14) 0.029(10) 0.057(13) -0.015(9) 0.040(12) 0.003(10)
C49 0.029(11) 0.045(12) 0.036(11) -0.014(9) 0.007(9) -0.013(9)
C50 0.047(14) 0.051(13) 0.082(18) -0.009(12) 0.027(13) -0.010(11)
C51 0.07(2) 0.08(2) 0.15(3) -0.01(2) 0.04(2) -0.013(16)
C52 0.045(14) 0.025(10) 0.073(16) 0.019(10) -0.021(12) -0.011(10)
C53 0.070(17) 0.093(18) 0.031(12) 0.017(12) 0.019(12) -0.012(15)
C54 0.011(9) 0.041(11) 0.056(13) 0.017(9) -0.002(9) 0.002(8)
C55 0.023(11) 0.073(14) 0.036(12) 0.004(10) 0.000(9) 0.025(10)
C56 0.056(14) 0.055(12) 0.029(11) 0.010(10) 0.011(10) 0.005(11)
C57 0.080(18) 0.049(14) 0.060(16) -0.012(12) 0.003(14) 0.030(13)
C58 0.066(18) 0.11(2) 0.069(19) -0.017(18) -0.006(15) 0.064(18)
C59 0.10(2) 0.11(2) 0.017(11) 0.018(13) 0.023(12) 0.036(18)
C60 0.058(15) 0.066(15) 0.064(16) -0.002(12) 0.038(13) 0.012(12)
C61 0.012(9) 0.063(13) 0.064(14) -0.015(12) 0.005(9) -0.001(10)
C62 0.038(11) 0.037(10) 0.038(11) -0.007(9) -0.017(9) -0.009(9)
C63 0.059(15) 0.029(11) 0.073(16) -0.019(10) 0.022(13) 0.000(10)
C64 0.053(15) 0.039(12) 0.10(2) -0.019(13) 0.031(14) 0.000(11)
C65 0.038(13) 0.057(14) 0.082(18) 0.023(13) 0.011(13) -0.020(11)
C66 0.032(12) 0.046(12) 0.060(14) -0.018(11) 0.013(11) -0.009(10)
C67 0.034(11) 0.053(12) 0.033(11) 0.008(9) 0.023(10) 0.019(10)
C68 0.049(14) 0.043(12) 0.068(16) -0.010(11) 0.030(13) 0.003(11)
C69 0.050(16) 0.086(19) 0.09(2) 0.022(16) 0.020(15) -0.004(14)
C70 0.058(16) 0.062(15) 0.069(17) 0.017(13) 0.014(13) 0.022(13)
C71 0.074(17) 0.043(12) 0.051(14) 0.012(11) 0.014(12) 0.029(12)
C72 0.063(15) 0.018(9) 0.071(15) -0.003(9) 0.044(13) 0.010(9)
C73 0.013(9) 0.039(10) 0.066(14) -0.015(8) -0.005(8) -0.008(8)
C74 0.053(13) 0.038(11) 0.065(14) -0.001(9) 0.021(10) -0.024(9)
C75 0.023(10) 0.067(13) 0.058(13) -0.010(9) 0.005(9) -0.009(8)
C76 0.056(12) 0.027(10) 0.091(17) -0.011(9) 0.010(11) -0.016(10)
C77 0.057(12) 0.037(11) 0.040(11) -0.012(8) -0.003(9) -0.006(9)
C78 0.031(10) 0.056(12) 0.056(13) -0.020(9) -0.010(9) 0.001(8)
C79 0.041(12) 0.043(11) 0.023(10) -0.001(8) 0.014(9) -0.001(9)
C80 0.024(11) 0.054(12) 0.039(12) -0.029(9) 0.011(9) -0.006(9)
C81 0.043(12) 0.055(12) 0.020(10) -0.010(9) 0.004(9) -0.007(10)
C82 0.043(14) 0.066(14) 0.056(14) -0.008(12) 0.025(11) -0.022(11)
C83 0.024(11) 0.057(13) 0.060(14) 0.007(11) -0.004(10) -0.005(10)
C84 0.014(10) 0.069(14) 0.048(13) -0.005(11) 0.010(9) 0.003(9)
C85 0.057(13) 0.031(10) 0.016(9) 0.000(7) 0.019(9) 0.006(9)
C86 0.061(16) 0.049(13) 0.069(16) 0.000(11) 0.032(14) -0.011(12)
C87 0.043(14) 0.034(12) 0.14(2) 0.002(13) 0.037(15) -0.011(10)
C88 0.082(18) 0.044(12) 0.047(13) -0.007(11) 0.022(13) -0.008(13)
C89 0.052(14) 0.055(13) 0.033(11) 0.006(9) 0.022(10) 0.009(11)
C90 0.073(15) 0.026(10) 0.026(11) -0.004(8) 0.014(10) 0.008(10)
C91 0.028(11) 0.027(10) 0.059(13) 0.007(9) -0.011(9) 0.015(8)
C92 0.065(14) 0.042(11) 0.033(12) 0.004(9) 0.021(11) 0.034(11)
C93 0.100(19) 0.067(15) 0.028(12) -0.005(11) 0.020(13) 0.004(14)
C94 0.088(19) 0.084(18) 0.057(15) 0.011(14) 0.047(14) 0.014(15)
C95 0.069(17) 0.064(15) 0.036(12) -0.016(11) 0.009(12) -0.007(13)
C96 0.081(18) 0.027(11) 0.061(15) 0.013(10) 0.020(13) 0.008(11)

loop_
_atom_type_symbol
_atom_type_description
_atom_type_scat_dispersion_real
_atom_type_scat_dispersion_imag
_atom_type_scat_source
C C 0.0033 0.0016 'International Tables Vol C Tables 4.2.6.8 and 6.1.1.4'
H H 0.0000 0.0000 'International Tables Vol C Tables 4.2.6.8 and 6.1.1.4'
Cu Cu 0.3201 1.2651 'International Tables Vol C Tables 4.2.6.8 and 6.1.1.4'
As As 0.0499 2.0058 'International Tables Vol C Tables 4.2.6.8 and 6.1.1.4'
Se Se -0.0929 2.2259 'International Tables Vol C Tables 4.2.6.8 and 6.1.1.4'
P P 0.1023 0.0942 'International Tables Vol C Tables 4.2.6.8 and 6.1.1.4'
O O 0.0106 0.0060 'International Tables Vol C Tables 4.2.6.8 and 6.1.1.4'

loop_
_geom_angle_atom_site_label_1
_geom_angle_atom_site_label_2
_geom_angle_atom_site_label_3
_geom_angle
_geom_angle_site_symmetry_1
_geom_angle_site_symmetry_3
_geom_angle_publ_flag
C43 As1 Se1 100.0(4) . . ?
C43 As1 As2 104.3(4) . . ?
Se1 As1 As2 94.81(9) . . ?
C37 As2 Se2 103.3(4) . . ?
C37 As2 Cu2 116.6(4) . . ?
Se2 As2 Cu2 115.59(11) . . ?
C37 As2 As1 100.5(4) . . ?
Se2 As2 As1 103.86(10) . . ?
Cu2 As2 As1 114.99(10) . . ?
C85 As3 Se3 101.9(4) . . ?
C85 As3 As4 99.8(4) . . ?
Se3 As3 As4 101.78(9) . . ?
C85 As3 Cu4 116.0(3) . . ?
Se3 As3 Cu4 114.83(10) . . ?
As4 As3 Cu4 119.74(10) . . ?
C91 As4 Se4 101.5(3) . . ?
C91 As4 As3 100.0(4) . . ?
Se4 As4 As3 94.88(9) . . ?
As1 Se1 Cu1 86.36(10) . . ?
As1 Se1 Cu2 104.34(10) . 3_656 ?
Cu1 Se1 Cu2 104.31(10) . 3_656 ?
As2 Se2 Cu1 95.36(10) . 3_656 ?
As2 Se2 Cu2 88.41(9) . 3_656 ?
Cu1 Se2 Cu2 95.97(11) 3_656 3_656 ?
As3 Se3 Cu3 94.74(10) . . ?
As3 Se3 Cu4 90.97(9) . 3_665 ?
Cu3 Se3 Cu4 98.18(10) . 3_665 ?
As4 Se4 Cu3 86.75(10) . 3_665 ?
As4 Se4 Cu4 105.18(10) . 3_665 ?
Cu3 Se4 Cu4 102.02(10) 3_665 3_665 ?
P1 Cu1 Se2 116.89(17) . 3_656 ?
P1 Cu1 Se1 126.36(17) . . ?
Se2 Cu1 Se1 116.09(11) 3_656 . ?
P2 Cu2 Se2 115.12(16) . 3_656 ?
P2 Cu2 As2 112.10(17) . . ?
Se2 Cu2 As2 115.02(11) 3_656 . ?
P2 Cu2 Se1 109.00(16) . 3_656 ?
Se2 Cu2 Se1 105.68(11) 3_656 3_656 ?
As2 Cu2 Se1 98.12(10) . 3_656 ?
P3 Cu3 Se3 114.46(18) . . ?
P3 Cu3 Se4 125.59(18) . 3_665 ?
Se3 Cu3 Se4 119.01(11) . 3_665 ?
P4 Cu4 Se3 117.29(16) . 3_665 ?
P4 Cu4 As3 111.47(16) . . ?
Se3 Cu4 As3 109.93(10) 3_665 . ?
P4 Cu4 Se4 112.19(16) . 3_665 ?
Se3 Cu4 Se4 104.40(10) 3_665 3_665 ?
As3 Cu4 Se4 99.99(10) . 3_665 ?
C13 P1 C7 102.9(6) . . ?
C13 P1 C1 105.1(6) . . ?
C7 P1 C1 103.7(5) . . ?
C13 P1 Cu1 107.4(4) . . ?
C7 P1 Cu1 114.8(4) . . ?
C1 P1 Cu1 121.2(4) . . ?
C31 P2 C25 103.5(6) . . ?
C31 P2 C19 103.7(6) . . ?
C25 P2 C19 101.9(6) . . ?
C31 P2 Cu2 118.0(4) . . ?
C25 P2 Cu2 116.0(5) . . ?
C19 P2 Cu2 111.9(5) . . ?
C55 P3 C49 104.3(6) . . ?
C55 P3 C61 102.8(6) . . ?
C49 P3 C61 104.7(6) . . ?
C55 P3 Cu3 120.2(5) . . ?
C49 P3 Cu3 106.9(5) . . ?
C61 P3 Cu3 116.4(4) . . ?
C73 P4 C79 104.3(6) . . ?
C73 P4 C67 102.7(6) . . ?
C79 P4 C67 100.5(6) . . ?
C73 P4 Cu4 113.4(5) . . ?
C79 P4 Cu4 117.5(4) . . ?
C67 P4 Cu4 116.5(4) . . ?
C2 C1 C6 120.0 . . ?
C2 C1 P1 118.3(6) . . ?
C6 C1 P1 121.6(6) . . ?
C1 C2 C3 120.0 . . ?
C2 C3 C4 120.0 . . ?
C5 C4 C3 120.0 . . ?
C4 C5 C6 120.0 . . ?
C5 C6 C1 120.0 . . ?
C8 C7 C12 120.0 . . ?
C8 C7 P1 117.3(7) . . ?
C12 C7 P1 122.3(7) . . ?
C7 C8 C9 120.0 . . ?
C10 C9 C8 120.0 . . ?
C11 C10 C9 120.0 . . ?
C10 C11 C12 120.0 . . ?
C11 C12 C7 120.0 . . ?
C14 C13 C18 120.0 . . ?
C14 C13 P1 123.9(7) . . ?
C18 C13 P1 116.1(7) . . ?
C13 C14 C15 120.0 . . ?
C16 C15 C14 120.0 . . ?
C17 C16 C15 120.0 . . ?
C16 C17 C18 120.0 . . ?
C17 C18 C13 120.0 . . ?
C20 C19 C24 120.0 . . ?
C20 C19 P2 116.4(8) . . ?
C24 C19 P2 123.6(8) . . ?
C19 C20 C21 120.0 . . ?
C22 C21 C20 120.0 . . ?
C21 C22 C23 120.0 . . ?
C22 C23 C24 120.0 . . ?
C23 C24 C19 120.0 . . ?
C26 C25 C30 120.0 . . ?
C26 C25 P2 117.3(7) . . ?
C30 C25 P2 122.6(7) . . ?
C27 C26 C25 120.0 . . ?
C26 C27 C28 120.0 . . ?
C29 C28 C27 120.0 . . ?
C28 C29 C30 120.0 . . ?
C29 C30 C25 120.0 . . ?
C32 C31 C36 120.0 . . ?
C32 C31 P2 122.3(7) . . ?
C36 C31 P2 117.6(7) . . ?
C33 C32 C31 120.0 . . ?
C32 C33 C34 120.0 . . ?
C35 C34 C33 120.0 . . ?
C34 C35 C36 120.0 . . ?
C35 C36 C31 120.0 . . ?
C38 C37 C42 120.0 . . ?
C38 C37 As2 118.8(6) . . ?
C42 C37 As2 120.8(6) . . ?
C39 C38 C37 120.0 . . ?
C38 C39 C40 120.0 . . ?
C39 C40 C41 120.0 . . ?
C42 C41 C40 120.0 . . ?
C41 C42 C37 120.0 . . ?
C44 C43 C48 120.0 . . ?
C44 C43 As1 119.6(7) . . ?
C48 C43 As1 119.6(7) . . ?
C45 C44 C43 120.0 . . ?
C46 C45 C44 120.0 . . ?
C47 C46 C45 120.0 . . ?
C46 C47 C48 120.0 . . ?
C47 C48 C43 120.0 . . ?
C50 C49 C54 120.0 . . ?
C50 C49 P3 116.2(8) . . ?
C54 C49 P3 123.7(8) . . ?
C49 C50 C51 120.0 . . ?
C52 C51 C50 120.0 . . ?
C51 C52 C53 120.0 . . ?
C54 C53 C52 120.0 . . ?
C53 C54 C49 120.0 . . ?
C56 C55 C60 120.0 . . ?
C56 C55 P3 121.3(9) . . ?
C60 C55 P3 118.6(9) . . ?
C55 C56 C57 120.0 . . ?
C56 C57 C58 120.0 . . ?
C57 C58 C59 120.0 . . ?
C58 C59 C60 120.0 . . ?
C59 C60 C55 120.0 . . ?
C62 C61 C66 120.0 . . ?
C62 C61 P3 118.7(8) . . ?
C66 C61 P3 121.3(8) . . ?
C61 C62 C63 120.0 . . ?
C64 C63 C62 120.0 . . ?
C65 C64 C63 120.0 . . ?
C66 C65 C64 120.0 . . ?
C65 C66 C61 120.0 . . ?
C68 C67 C72 120.0 . . ?
C68 C67 P4 114.6(8) . . ?
C72 C67 P4 125.2(8) . . ?
C67 C68 C69 120.0 . . ?
C70 C69 C68 120.0 . . ?
C71 C70 C69 120.0 . . ?
C70 C71 C72 120.0 . . ?
C71 C72 C67 120.0 . . ?
C74 C73 C78 120.0 . . ?
C74 C73 P4 116.0(7) . . ?
C78 C73 P4 124.0(7) . . ?
C75 C74 C73 120.0 . . ?
C74 C75 C76 120.0 . . ?
C77 C76 C75 120.0 . . ?
C76 C77 C78 120.0 . . ?
C77 C78 C73 120.0 . . ?
C80 C79 C84 120.0 . . ?
C80 C79 P4 121.5(7) . . ?
C84 C79 P4 118.5(7) . . ?
C81 C80 C79 120.0 . . ?
C80 C81 C82 120.0 . . ?
C83 C82 C81 120.0 . . ?
C82 C83 C84 120.0 . . ?
C83 C84 C79 120.0 . . ?
C86 C85 C90 120.0 . . ?
C86 C85 As3 122.1(7) . . ?
C90 C85 As3 117.7(7) . . ?
C87 C86 C85 120.0 . . ?
C86 C87 C88 120.0 . . ?
C89 C88 C87 120.0 . . ?
C90 C89 C88 120.0 . . ?
C89 C90 C85 120.0 . . ?
C92 C91 C96 120.0 . . ?
C92 C91 As4 122.1(6) . . ?
C96 C91 As4 117.8(6) . . ?
C91 C92 C93 120.0 . . ?
C94 C93 C92 120.0 . . ?
C93 C94 C95 120.0 . . ?
C96 C95 C94 120.0 . . ?
C95 C96 C91 120.0 . . ?
C97 O1 C97 118(4) . 2_556 ?
O1 C97 C98 104(3) . . ?
C97 C98 C98 106(2) . 2_556 ?
C99 O2 C99 107(2) 2_656 . ?
O2 C99 C100 107.2(18) . . ?
C100 C100 C99 102.6(14) 2_656 . ?
C101 O3 C104 106(3) . . ?
C102 C101 O3 101(2) . . ?
C103 C102 C101 107(2) . . ?
C102 C103 C104 108.7(18) . . ?
C103 C104 O3 102(2) . . ?

loop_
_geom_bond_atom_site_label_1
_geom_bond_atom_site_label_2
_geom_bond_distance
_geom_bond_site_symmetry_2
_geom_bond_publ_flag
As1 C43 1.985(9) . ?
As1 Se1 2.359(3) . ?
As1 As2 2.444(3) . ?
As2 C37 1.975(8) . ?
As2 Se2 2.355(3) . ?
As2 Cu2 2.441(3) . ?
As3 C85 1.988(9) . ?
As3 Se3 2.354(3) . ?
As3 As4 2.467(3) . ?
As3 Cu4 2.482(3) . ?
As4 C91 1.994(9) . ?
As4 Se4 2.364(3) . ?
Se1 Cu1 2.386(3) . ?
Se1 Cu2 2.499(3) 3_656 ?
Se2 Cu1 2.373(3) 3_656 ?
Se2 Cu2 2.428(3) 3_656 ?
Se3 Cu3 2.363(3) . ?
Se3 Cu4 2.430(3) 3_665 ?
Se4 Cu3 2.389(3) 3_665 ?
Se4 Cu4 2.494(3) 3_665 ?
Cu1 P1 2.221(5) . ?
Cu1 Se2 2.373(3) 3_656 ?
Cu2 P2 2.242(5) . ?
Cu2 Se2 2.428(3) 3_656 ?
Cu2 Se1 2.499(3) 3_656 ?
Cu3 P3 2.216(5) . ?
Cu3 Se4 2.389(3) 3_665 ?
Cu4 P4 2.239(5) . ?
Cu4 Se3 2.430(3) 3_665 ?
Cu4 Se4 2.494(3) 3_665 ?
P1 C13 1.827(9) . ?
P1 C7 1.839(10) . ?
P1 C1 1.851(9) . ?
P2 C31 1.828(10) . ?
P2 C25 1.831(10) . ?
P2 C19 1.844(11) . ?
P3 C55 1.830(11) . ?
P3 C49 1.839(10) . ?
P3 C61 1.848(10) . ?
P4 C73 1.837(9) . ?
P4 C79 1.846(10) . ?
P4 C67 1.855(10) . ?
C1 C2 1.3900 . ?
C1 C6 1.3900 . ?
C2 C3 1.3900 . ?
C3 C4 1.3900 . ?
C4 C5 1.3900 . ?
C5 C6 1.3900 . ?
C7 C8 1.3900 . ?
C7 C12 1.3900 . ?
C8 C9 1.3900 . ?
C9 C10 1.3900 . ?
C10 C11 1.3900 . ?
C11 C12 1.3900 . ?
C13 C14 1.3900 . ?
C13 C18 1.3900 . ?
C14 C15 1.3900 . ?
C15 C16 1.3900 . ?
C16 C17 1.3900 . ?
C17 C18 1.3900 . ?
C19 C20 1.3900 . ?
C19 C24 1.3900 . ?
C20 C21 1.3900 . ?
C21 C22 1.3900 . ?
C22 C23 1.3900 . ?
C23 C24 1.3900 . ?
C25 C26 1.3900 . ?
C25 C30 1.3900 . ?
C26 C27 1.3900 . ?
C27 C28 1.3900 . ?
C28 C29 1.3900 . ?
C29 C30 1.3900 . ?
C31 C32 1.3900 . ?
C31 C36 1.3900 . ?
C32 C33 1.3900 . ?
C33 C34 1.3900 . ?
C34 C35 1.3900 . ?
C35 C36 1.3900 . ?
C37 C38 1.3900 . ?
C37 C42 1.3900 . ?
C38 C39 1.3900 . ?
C39 C40 1.3900 . ?
C40 C41 1.3900 . ?
C41 C42 1.3900 . ?
C43 C44 1.3900 . ?
C43 C48 1.3900 . ?
C44 C45 1.3900 . ?
C45 C46 1.3900 . ?
C46 C47 1.3900 . ?
C47 C48 1.3900 . ?
C49 C50 1.3900 . ?
C49 C54 1.3900 . ?
C50 C51 1.3900 . ?
C51 C52 1.3900 . ?
C52 C53 1.3900 . ?
C53 C54 1.3900 . ?
C55 C56 1.3900 . ?
C55 C60 1.3900 . ?
C56 C57 1.3900 . ?
C57 C58 1.3900 . ?
C58 C59 1.3900 . ?
C59 C60 1.3900 . ?
C61 C62 1.3900 . ?
C61 C66 1.3900 . ?
C62 C63 1.3900 . ?
C63 C64 1.3900 . ?
C64 C65 1.3900 . ?
C65 C66 1.3900 . ?
C67 C68 1.3900 . ?
C67 C72 1.3900 . ?
C68 C69 1.3900 . ?
C69 C70 1.3900 . ?
C70 C71 1.3900 . ?
C71 C72 1.3900 . ?
C73 C74 1.3900 . ?
C73 C78 1.3900 . ?
C74 C75 1.3900 . ?
C75 C76 1.3900 . ?
C76 C77 1.3900 . ?
C77 C78 1.3900 . ?
C79 C80 1.3900 . ?
C79 C84 1.3900 . ?
C80 C81 1.3900 . ?
C81 C82 1.3900 . ?
C82 C83 1.3900 . ?
C83 C84 1.3900 . ?
C85 C86 1.3900 . ?
C85 C90 1.3900 . ?
C86 C87 1.3900 . ?
C87 C88 1.3900 . ?
C88 C89 1.3900 . ?
C89 C90 1.3900 . ?
C91 C92 1.3900 . ?
C91 C96 1.3900 . ?
C92 C93 1.3900 . ?
C93 C94 1.3900 . ?
C94 C95 1.3900 . ?
C95 C96 1.3900 . ?
O1 C97 1.39(4) . ?
O1 C97 1.39(4) 2_556 ?
C97 C98 1.46(4) . ?
C98 C98 1.53(5) 2_556 ?
O2 C99 1.46(2) 2_656 ?
O2 C99 1.46(2) . ?
C99 C100 1.54(3) . ?
C100 C100 1.48(4) 2_656 ?
O3 C101 1.53(3) . ?
O3 C104 1.53(3) . ?
C101 C102 1.43(3) . ?
C102 C103 1.37(5) . ?
C103 C104 1.41(3) . ?
